data_4112479
loop_
_publ_author_name
'Richard D. Adams'
'Burjor Captain'
'Wei Fu'
'Michael B. Hall'
'Josiah Manson'
'Mark D. Smith'
'Charles Edwin Webster'

_publ_section_title
;
 Bimetallic Cluster Complexes: The Synthesis, Structures, and Bonding of
 Ruthenium Carbonyl Cluster Complexes Containing Palladium and Platinum
 with the Bulky Tri-tert-butyl-phosphine Ligand
;
_journal_name_full 'Journal of the American Chemical Society'
_journal_page_first 5253
_journal_page_last 5267
_journal_paper_doi 10.1021/ja039541p
_journal_volume 126
_journal_year 2004
_chemical_formula_sum 'C42 H54 O17 P2 Pt2 Ru6'
_chemical_formula_weight 1889.39
_chemical_name_systematic
; 
 ? 
;
_space_group_IT_number 14
_symmetry_cell_setting monoclinic
_symmetry_space_group_name_Hall '-P 2ybc'
_symmetry_space_group_name_H-M 'P 1 21/c 1'
_atom_sites_solution_hydrogens geom
_atom_sites_solution_primary direct
_atom_sites_solution_secondary difmap
_audit_creation_method SHELXL-97
_cell_angle_alpha 90.00
_cell_angle_beta 95.0310(10)
_cell_angle_gamma 90.00
_cell_formula_units_Z 8
_cell_length_a 18.1870(5)
_cell_length_b 19.6886(6)
_cell_length_c 31.1190(9)
_cell_measurement_reflns_used 5023
_cell_measurement_temperature 293(2)
_cell_measurement_theta_max 22.33
_cell_measurement_theta_min 2.23
_cell_volume 11100.1(6)
_computing_cell_refinement 'SAINT+ NT V6.02a (Bruker, 1998)'
_computing_data_collection 'SMART NT V5.619 (Bruker, 2000)'
_computing_data_reduction 'SAINT+ NT V6.02a'
_computing_molecular_graphics 'SHELXTL V5.1 (Sheldrick, 1997)'
_computing_publication_material 'SHELXTL V5.1'
_computing_structure_refinement 'SHELXL-97 (Sheldrick, 1997)'
_computing_structure_solution 'SHELXS-97 (Sheldrick, 1990)'
_diffrn_ambient_temperature 293(2)
_diffrn_measured_fraction_theta_full 0.999
_diffrn_measured_fraction_theta_max 0.999
_diffrn_measurement_device_type 'Bruker SMART APEX CCD diffractometer'
_diffrn_measurement_method 'omega scans'
_diffrn_radiation_monochromator graphite
_diffrn_radiation_source 'fine-focus sealed tube'
_diffrn_radiation_type MoK\a
_diffrn_radiation_wavelength 0.71073
_diffrn_reflns_av_R_equivalents 0.0771
_diffrn_reflns_av_sigmaI/netI 0.0798
_diffrn_reflns_limit_h_max 18
_diffrn_reflns_limit_h_min -21
_diffrn_reflns_limit_k_max 23
_diffrn_reflns_limit_k_min -22
_diffrn_reflns_limit_l_max 37
_diffrn_reflns_limit_l_min -36
_diffrn_reflns_number 66204
_diffrn_reflns_theta_full 25.03
_diffrn_reflns_theta_max 25.03
_diffrn_reflns_theta_min 1.62
_diffrn_standards_decay_% <1
_exptl_absorpt_coefficient_mu 6.726
_exptl_absorpt_correction_T_max 1.0
_exptl_absorpt_correction_T_min 0.7605
_exptl_absorpt_correction_type SADABS
_exptl_absorpt_process_details '(SADABS, Bruker, 1997)'
_exptl_crystal_colour Dark_red
_exptl_crystal_density_diffrn 2.261
_exptl_crystal_description Block
_exptl_crystal_F_000 7136
_exptl_crystal_size_max 0.20
_exptl_crystal_size_mid 0.15
_exptl_crystal_size_min 0.06
_refine_diff_density_max 1.085
_refine_diff_density_min -0.883
_refine_diff_density_rms 0.157
_refine_ls_extinction_method none
_refine_ls_goodness_of_fit_ref 0.964
_refine_ls_hydrogen_treatment mixed
_refine_ls_matrix_type full
_refine_ls_number_parameters 1279
_refine_ls_number_reflns 19605
_refine_ls_number_restraints 0
_refine_ls_restrained_S_all 0.964
_refine_ls_R_factor_all 0.0773
_refine_ls_R_factor_gt 0.0435
_refine_ls_shift/su_max 0.002
_refine_ls_shift/su_mean 0.000
_refine_ls_structure_factor_coef Fsqd
_refine_ls_weighting_details 'calc w=1/[\s^2^(Fo^2^)+(0.0164P)^2^+0.0000P] where P=(Fo^2^+2Fc^2^)/3'
_refine_ls_weighting_scheme calc
_refine_ls_wR_factor_gt 0.0669
_refine_ls_wR_factor_ref 0.0760
_reflns_number_gt 13429
_reflns_number_total 19605
_reflns_threshold_expression >2sigma(I)
_cod_data_source_file ja039541psi20031119_092339.cif
_cod_data_source_block bc3532as
_cod_database_code 4112479

loop_
_symmetry_equiv_pos_as_xyz
'x, y, z'
'-x, y+1/2, -z+1/2'
'-x, -y, -z'
'x, -y-1/2, z-1/2'

loop_
_atom_site_label
_atom_site_type_symbol
_atom_site_fract_x
_atom_site_fract_y
_atom_site_fract_z
_atom_site_U_iso_or_equiv
_atom_site_adp_type
_atom_site_occupancy
_atom_site_symmetry_multiplicity
_atom_site_calc_flag
_atom_site_refinement_flags
Pt1 Pt 0.395764(19) 0.82254(2) 0.118420(12) 0.03888(10) Uani 1 1 d .
Pt2 Pt 0.398916(18) 0.467623(19) 0.108459(11) 0.03537(10) Uani 1 1 d .
Pt3 Pt 0.118054(19) 0.894126(19) 0.373620(12) 0.03792(10) Uani 1 1 d .
Pt4 Pt 0.119395(19) 0.540912(19) 0.383212(11) 0.03739(10) Uani 1 1 d .
Ru1 Ru 0.27146(4) 0.68806(4) 0.17598(2) 0.0410(2) Uani 1 1 d .
Ru2 Ru 0.34326(4) 0.69468(4) 0.09427(2) 0.03566(19) Uani 1 1 d .
Ru3 Ru 0.43236(4) 0.71680(4) 0.17805(2) 0.03682(19) Uani 1 1 d .
Ru4 Ru 0.37717(4) 0.59201(4) 0.20955(2) 0.0408(2) Uani 1 1 d .
Ru5 Ru 0.29098(4) 0.56821(4) 0.12579(2) 0.03356(18) Uani 1 1 d .
Ru6 Ru 0.45096(4) 0.59682(4) 0.12869(2) 0.03254(18) Uani 1 1 d .
Ru7 Ru -0.04163(4) 0.76849(4) 0.40619(2) 0.0410(2) Uani 1 1 d .
Ru8 Ru 0.03849(4) 0.78878(4) 0.32834(2) 0.03532(19) Uani 1 1 d .
Ru9 Ru 0.12023(4) 0.76908(4) 0.41467(2) 0.03406(18) Uani 1 1 d .
Ru10 Ru 0.04107(4) 0.64508(4) 0.42493(2) 0.03481(18) Uani 1 1 d .
Ru11 Ru -0.04387(4) 0.66767(4) 0.34104(2) 0.0404(2) Uani 1 1 d .
Ru12 Ru 0.12301(4) 0.66898(4) 0.34824(2) 0.03187(18) Uani 1 1 d .
P1 P 0.39248(14) 0.94081(13) 0.11106(8) 0.0453(7) Uani 1 1 d .
P2 P 0.42052(12) 0.35081(13) 0.09932(8) 0.0396(6) Uani 1 1 d .
P3 P 0.14285(13) 1.01047(14) 0.37677(9) 0.0500(7) Uani 1 1 d .
P4 P 0.13803(14) 0.42382(13) 0.37498(8) 0.0427(7) Uani 1 1 d .
O11 O 0.2272(5) 0.8208(5) 0.2157(3) 0.098(3) Uani 1 1 d .
O12 O 0.1083(4) 0.6661(5) 0.1611(3) 0.103(3) Uani 1 1 d .
O21 O 0.3186(5) 0.6164(5) 0.0105(2) 0.107(3) Uani 1 1 d .
O22 O 0.1917(4) 0.7583(4) 0.0767(3) 0.095(3) Uani 1 1 d .
O23 O 0.4326(4) 0.7757(4) 0.0334(2) 0.077(2) Uani 1 1 d .
O31 O 0.5799(4) 0.6838(4) 0.2268(3) 0.093(3) Uani 1 1 d .
O32 O 0.3938(4) 0.7998(4) 0.2544(2) 0.084(3) Uani 1 1 d .
O33 O 0.5485(4) 0.8158(4) 0.1508(3) 0.078(3) Uani 1 1 d .
O41 O 0.3644(5) 0.4513(4) 0.2452(2) 0.082(3) Uani 1 1 d .
O42 O 0.4536(5) 0.6333(5) 0.2946(2) 0.098(3) Uani 1 1 d .
O43 O 0.2472(4) 0.6209(4) 0.2608(2) 0.077(2) Uani 1 1 d .
O51 O 0.2073(4) 0.4796(4) 0.1838(2) 0.069(2) Uani 1 1 d .
O52 O 0.1451(4) 0.5938(4) 0.0742(2) 0.080(3) Uani 1 1 d .
O53 O 0.2660(4) 0.4697(4) 0.0516(2) 0.075(2) Uani 1 1 d .
O61 O 0.5751(4) 0.6809(4) 0.0973(2) 0.078(2) Uani 1 1 d .
O62 O 0.5516(4) 0.5216(4) 0.1963(2) 0.069(2) Uani 1 1 d .
O63 O 0.4846(4) 0.5297(4) 0.0436(2) 0.073(2) Uani 1 1 d .
O71 O -0.1156(4) 0.9058(4) 0.4002(3) 0.084(3) Uani 1 1 d .
O72 O -0.1076(5) 0.7589(4) 0.4906(3) 0.095(3) Uani 1 1 d .
O81 O 0.0413(5) 0.7484(4) 0.2349(2) 0.085(3) Uani 1 1 d .
O82 O -0.0963(4) 0.8729(4) 0.3012(2) 0.079(3) Uani 1 1 d .
O83 O 0.1396(4) 0.8823(4) 0.2828(2) 0.078(2) Uani 1 1 d .
O91 O 0.2401(4) 0.6958(4) 0.4703(3) 0.099(3) Uani 1 1 d .
O92 O 0.0682(4) 0.8480(4) 0.4907(2) 0.090(3) Uani 1 1 d .
O93 O 0.2643(3) 0.8414(4) 0.4007(2) 0.074(2) Uani 1 1 d .
O101 O 0.0506(4) 0.6844(4) 0.5188(2) 0.075(2) Uani 1 1 d .
O102 O -0.0914(4) 0.5580(4) 0.4380(2) 0.084(3) Uani 1 1 d .
O103 O 0.1415(4) 0.5464(4) 0.4758(2) 0.066(2) Uani 1 1 d .
O111 O -0.1185(4) 0.5311(4) 0.3327(3) 0.090(3) Uani 1 1 d .
O112 O -0.1320(5) 0.7015(4) 0.2578(3) 0.102(3) Uani 1 1 d .
O113 O -0.1871(4) 0.7052(4) 0.3746(3) 0.088(3) Uani 1 1 d .
O121 O 0.0773(4) 0.5957(4) 0.2643(2) 0.071(2) Uani 1 1 d .
O122 O 0.2443(4) 0.7518(4) 0.3118(2) 0.077(2) Uani 1 1 d .
O123 O 0.2673(3) 0.5964(4) 0.3785(2) 0.070(2) Uani 1 1 d .
C1 C 0.3625(4) 0.6425(4) 0.1512(2) 0.031(2) Uani 1 1 d .
C2 C 0.0409(4) 0.7179(4) 0.3769(2) 0.028(2) Uani 1 1 d .
C10 C 0.4792(6) 0.9793(6) 0.0911(4) 0.074(4) Uani 1 1 d .
C11 C 0.2461(6) 0.7720(6) 0.2014(3) 0.058(3) Uani 1 1 d .
C12 C 0.1706(6) 0.6739(6) 0.1667(3) 0.063(3) Uani 1 1 d .
C14 C 0.5104(7) 0.9312(7) 0.0584(4) 0.125(6) Uani 1 1 d .
H14A H 0.4723 0.9201 0.0361 0.188 Uiso 1 1 calc R
H14B H 0.5278 0.8904 0.0727 0.188 Uiso 1 1 calc R
H14C H 0.5505 0.9531 0.0458 0.188 Uiso 1 1 calc R
C15 C 0.5416(6) 0.9843(7) 0.1291(5) 0.134(7) Uani 1 1 d .
H15A H 0.5358 0.9483 0.1493 0.200 Uiso 1 1 calc R
H15B H 0.5383 1.0273 0.1433 0.200 Uiso 1 1 calc R
H15C H 0.5889 0.9804 0.1178 0.200 Uiso 1 1 calc R
C16 C 0.4708(6) 1.0513(6) 0.0725(4) 0.107(5) Uani 1 1 d .
H16A H 0.5169 1.0659 0.0629 0.160 Uiso 1 1 calc R
H16B H 0.4565 1.0817 0.0944 0.160 Uiso 1 1 calc R
H16C H 0.4336 1.0514 0.0486 0.160 Uiso 1 1 calc R
C17 C 0.0989(6) 1.0475(6) 0.2906(4) 0.092(4) Uani 1 1 d .
H17A H 0.1011 1.0000 0.2839 0.138 Uiso 1 1 calc R
H17B H 0.1469 1.0674 0.2892 0.138 Uiso 1 1 calc R
H17C H 0.0642 1.0696 0.2702 0.138 Uiso 1 1 calc R
C18 C -0.0007(5) 1.0211(5) 0.3378(4) 0.072(4) Uani 1 1 d .
H18A H -0.0179 1.0254 0.3660 0.109 Uiso 1 1 calc R
H18B H 0.0045 0.9739 0.3310 0.109 Uiso 1 1 calc R
H18C H -0.0357 1.0418 0.3169 0.109 Uiso 1 1 calc R
C19 C 0.0654(6) 1.1315(5) 0.3463(4) 0.097(5) Uani 1 1 d .
H19A H 0.0292 1.1508 0.3255 0.146 Uiso 1 1 calc R
H19B H 0.1118 1.1541 0.3446 0.146 Uiso 1 1 calc R
H19C H 0.0496 1.1372 0.3747 0.146 Uiso 1 1 calc R
C20 C 0.3775(8) 0.9788(6) 0.1655(4) 0.082(4) Uani 1 1 d .
C21 C 0.3284(6) 0.6441(6) 0.0427(3) 0.059(3) Uani 1 1 d .
C22 C 0.2500(6) 0.7359(5) 0.0863(4) 0.063(3) Uani 1 1 d .
C23 C 0.4018(5) 0.7612(5) 0.0634(3) 0.049(3) Uani 1 1 d .
C24 C 0.4308(9) 0.9497(7) 0.1998(4) 0.163(9) Uani 1 1 d .
H24A H 0.4167 0.9629 0.2276 0.244 Uiso 1 1 calc R
H24B H 0.4794 0.9664 0.1962 0.244 Uiso 1 1 calc R
H24C H 0.4305 0.9011 0.1976 0.244 Uiso 1 1 calc R
C25 C 0.3795(7) 1.0573(6) 0.1677(4) 0.104(5) Uani 1 1 d .
H25A H 0.3403 1.0755 0.1484 0.155 Uiso 1 1 calc R
H25B H 0.4261 1.0732 0.1593 0.155 Uiso 1 1 calc R
H25C H 0.3734 1.0718 0.1966 0.155 Uiso 1 1 calc R
C26 C 0.3007(9) 0.9597(8) 0.1758(5) 0.156(7) Uani 1 1 d .
H26A H 0.2963 0.9111 0.1763 0.233 Uiso 1 1 calc R
H26B H 0.2654 0.9779 0.1541 0.233 Uiso 1 1 calc R
H26C H 0.2916 0.9778 0.2034 0.233 Uiso 1 1 calc R
C27 C 0.2605(6) 0.9880(7) 0.3257(4) 0.104(5) Uani 1 1 d .
H27A H 0.2282 0.9990 0.3007 0.156 Uiso 1 1 calc R
H27B H 0.2546 0.9410 0.3329 0.156 Uiso 1 1 calc R
H27C H 0.3107 0.9962 0.3199 0.156 Uiso 1 1 calc R
C28 C 0.2954(6) 1.0149(6) 0.4058(5) 0.127(7) Uani 1 1 d .
H28A H 0.3454 1.0235 0.3997 0.191 Uiso 1 1 calc R
H28B H 0.2900 0.9677 0.4127 0.191 Uiso 1 1 calc R
H28C H 0.2836 1.0423 0.4297 0.191 Uiso 1 1 calc R
C29 C 0.2512(6) 1.1080(7) 0.3526(6) 0.147(7) Uani 1 1 d .
H29A H 0.3012 1.1154 0.3462 0.221 Uiso 1 1 calc R
H29B H 0.2403 1.1363 0.3763 0.221 Uiso 1 1 calc R
H29C H 0.2183 1.1190 0.3277 0.221 Uiso 1 1 calc R
C30 C 0.3117(5) 0.9628(6) 0.0697(4) 0.068(3) Uani 1 1 d .
C31 C 0.5243(5) 0.6942(5) 0.2096(3) 0.052(3) Uani 1 1 d .
C32 C 0.4053(5) 0.7705(5) 0.2246(3) 0.051(3) Uani 1 1 d .
C33 C 0.4887(5) 0.7943(5) 0.1522(3) 0.044(3) Uani 1 1 d .
C34 C 0.3334(8) 0.9453(7) 0.0246(4) 0.130(6) Uani 1 1 d .
H34A H 0.3434 0.8975 0.0231 0.195 Uiso 1 1 calc R
H34B H 0.3767 0.9704 0.0190 0.195 Uiso 1 1 calc R
H34C H 0.2936 0.9568 0.0036 0.195 Uiso 1 1 calc R
C35 C 0.2838(6) 1.0355(6) 0.0686(4) 0.087(4) Uani 1 1 d .
H35A H 0.2423 1.0395 0.0474 0.130 Uiso 1 1 calc R
H35B H 0.3224 1.0655 0.0612 0.130 Uiso 1 1 calc R
H35C H 0.2691 1.0476 0.0965 0.130 Uiso 1 1 calc R
C36 C 0.2483(6) 0.9162(6) 0.0778(5) 0.139(7) Uani 1 1 d .
H36A H 0.2360 0.9218 0.1070 0.208 Uiso 1 1 calc R
H36B H 0.2624 0.8699 0.0734 0.208 Uiso 1 1 calc R
H36C H 0.2062 0.9273 0.0583 0.208 Uiso 1 1 calc R
C37 C 0.1667(7) 0.9876(6) 0.4659(4) 0.109(5) Uani 1 1 d .
H37A H 0.2178 1.0000 0.4709 0.164 Uiso 1 1 calc R
H37B H 0.1629 0.9430 0.4535 0.164 Uiso 1 1 calc R
H37C H 0.1444 0.9879 0.4927 0.164 Uiso 1 1 calc R
C38 C 0.0405(7) 1.0360(7) 0.4382(4) 0.113(5) Uani 1 1 d .
H38A H 0.0308 1.0498 0.4668 0.169 Uiso 1 1 calc R
H38B H 0.0243 0.9901 0.4333 0.169 Uiso 1 1 calc R
H38C H 0.0145 1.0653 0.4175 0.169 Uiso 1 1 calc R
C39 C 0.1588(8) 1.1107(7) 0.4471(5) 0.138(6) Uani 1 1 d .
H39A H 0.1329 1.1458 0.4306 0.207 Uiso 1 1 calc R
H39B H 0.2100 1.1116 0.4418 0.207 Uiso 1 1 calc R
H39C H 0.1542 1.1180 0.4772 0.207 Uiso 1 1 calc R
C40 C 0.5242(5) 0.3364(5) 0.1008(3) 0.052(3) Uani 1 1 d .
C41 C 0.3685(6) 0.5045(6) 0.2316(3) 0.052(3) Uani 1 1 d .
C42 C 0.4264(6) 0.6170(6) 0.2620(3) 0.063(3) Uani 1 1 d .
C43 C 0.2807(6) 0.6302(5) 0.2314(3) 0.052(3) Uani 1 1 d .
C44 C 0.5491(5) 0.2623(5) 0.1113(4) 0.076(4) Uani 1 1 d .
H44A H 0.6002 0.2573 0.1065 0.114 Uiso 1 1 calc R
H44B H 0.5200 0.2315 0.0930 0.114 Uiso 1 1 calc R
H44C H 0.5425 0.2525 0.1409 0.114 Uiso 1 1 calc R
C45 C 0.5505(5) 0.3561(6) 0.0571(3) 0.067(3) Uani 1 1 d .
H45A H 0.5292 0.3990 0.0481 0.101 Uiso 1 1 calc R
H45B H 0.5354 0.3219 0.0361 0.101 Uiso 1 1 calc R
H45C H 0.6033 0.3597 0.0597 0.101 Uiso 1 1 calc R
C46 C 0.5627(5) 0.3839(5) 0.1341(3) 0.064(3) Uani 1 1 d .
H46A H 0.6152 0.3809 0.1328 0.096 Uiso 1 1 calc R
H46B H 0.5505 0.3712 0.1624 0.096 Uiso 1 1 calc R
H46C H 0.5469 0.4297 0.1281 0.096 Uiso 1 1 calc R
C47 C 0.1715(7) 0.4588(6) 0.2915(3) 0.084(4) Uani 1 1 d .
H47A H 0.1976 0.4494 0.2667 0.126 Uiso 1 1 calc R
H47B H 0.1838 0.5037 0.3020 0.126 Uiso 1 1 calc R
H47C H 0.1194 0.4561 0.2837 0.126 Uiso 1 1 calc R
C48 C 0.2779(5) 0.4194(6) 0.3394(4) 0.088(4) Uani 1 1 d .
H48A H 0.2964 0.3860 0.3601 0.133 Uiso 1 1 calc R
H48B H 0.2847 0.4639 0.3516 0.133 Uiso 1 1 calc R
H48C H 0.3042 0.4160 0.3140 0.133 Uiso 1 1 calc R
C49 C 0.1837(7) 0.3344(6) 0.3077(3) 0.089(4) Uani 1 1 d .
H49A H 0.1341 0.3292 0.2948 0.134 Uiso 1 1 calc R
H49B H 0.1931 0.3013 0.3302 0.134 Uiso 1 1 calc R
H49C H 0.2177 0.3278 0.2862 0.134 Uiso 1 1 calc R
C50 C 0.3820(5) 0.3069(5) 0.1473(3) 0.049(3) Uani 1 1 d .
C51 C 0.2429(5) 0.5108(5) 0.1622(3) 0.047(3) Uani 1 1 d .
C52 C 0.1989(5) 0.5857(5) 0.0947(3) 0.048(3) Uani 1 1 d .
C53 C 0.2998(5) 0.4929(5) 0.0820(3) 0.040(2) Uani 1 1 d .
C54 C 0.3082(5) 0.3371(5) 0.1546(3) 0.062(3) Uani 1 1 d .
H54A H 0.2739 0.3280 0.1300 0.094 Uiso 1 1 calc R
H54B H 0.3132 0.3852 0.1585 0.094 Uiso 1 1 calc R
H54C H 0.2903 0.3172 0.1798 0.094 Uiso 1 1 calc R
C55 C 0.3750(5) 0.2294(5) 0.1440(3) 0.068(3) Uani 1 1 d .
H55A H 0.3585 0.2118 0.1703 0.102 Uiso 1 1 calc R
H55B H 0.4222 0.2102 0.1395 0.102 Uiso 1 1 calc R
H55C H 0.3400 0.2178 0.1203 0.102 Uiso 1 1 calc R
C56 C 0.4326(5) 0.3230(6) 0.1884(3) 0.067(3) Uani 1 1 d .
H56A H 0.4396 0.3713 0.1908 0.101 Uiso 1 1 calc R
H56B H 0.4795 0.3013 0.1868 0.101 Uiso 1 1 calc R
H56C H 0.4102 0.3066 0.2132 0.101 Uiso 1 1 calc R
C57 C 0.2548(5) 0.4265(6) 0.4406(3) 0.070(3) Uani 1 1 d .
H57A H 0.2730 0.4127 0.4691 0.106 Uiso 1 1 calc R
H57B H 0.2390 0.4730 0.4412 0.106 Uiso 1 1 calc R
H57C H 0.2933 0.4221 0.4216 0.106 Uiso 1 1 calc R
C58 C 0.2169(6) 0.3092(5) 0.4175(3) 0.080(4) Uani 1 1 d .
H58A H 0.2335 0.2895 0.4449 0.120 Uiso 1 1 calc R
H58B H 0.2572 0.3108 0.3995 0.120 Uiso 1 1 calc R
H58C H 0.1778 0.2820 0.4038 0.120 Uiso 1 1 calc R
C59 C 0.1359(6) 0.3815(6) 0.4611(3) 0.082(4) Uani 1 1 d .
H59A H 0.0967 0.3495 0.4546 0.123 Uiso 1 1 calc R
H59B H 0.1155 0.4262 0.4636 0.123 Uiso 1 1 calc R
H59C H 0.1630 0.3693 0.4879 0.123 Uiso 1 1 calc R
C60 C 0.3746(5) 0.3138(5) 0.0468(3) 0.054(3) Uani 1 1 d .
C61 C 0.5275(5) 0.6510(5) 0.1105(3) 0.052(3) Uani 1 1 d .
C62 C 0.5083(5) 0.5484(5) 0.1731(3) 0.044(3) Uani 1 1 d .
C63 C 0.4627(5) 0.5372(5) 0.0771(3) 0.047(3) Uani 1 1 d .
C64 C 0.3843(5) 0.3644(6) 0.0102(3) 0.063(3) Uani 1 1 d .
H64A H 0.3546 0.3504 -0.0153 0.094 Uiso 1 1 calc R
H64B H 0.4352 0.3658 0.0044 0.094 Uiso 1 1 calc R
H64C H 0.3690 0.4088 0.0187 0.094 Uiso 1 1 calc R
C65 C 0.4036(6) 0.2440(6) 0.0347(4) 0.084(4) Uani 1 1 d .
H65A H 0.3797 0.2302 0.0073 0.126 Uiso 1 1 calc R
H65B H 0.3935 0.2115 0.0564 0.126 Uiso 1 1 calc R
H65C H 0.4559 0.2466 0.0327 0.126 Uiso 1 1 calc R
C66 C 0.2913(5) 0.3055(5) 0.0496(3) 0.065(3) Uani 1 1 d .
H66A H 0.2706 0.3482 0.0573 0.098 Uiso 1 1 calc R
H66B H 0.2828 0.2722 0.0712 0.098 Uiso 1 1 calc R
H66C H 0.2684 0.2910 0.0222 0.098 Uiso 1 1 calc R
C67 C 0.0371(6) 0.3071(5) 0.3699(4) 0.090(4) Uani 1 1 d .
H67A H 0.0532 0.2950 0.3991 0.135 Uiso 1 1 calc R
H67B H 0.0680 0.2852 0.3506 0.135 Uiso 1 1 calc R
H67C H -0.0131 0.2927 0.3634 0.135 Uiso 1 1 calc R
C68 C -0.0087(6) 0.4181(6) 0.3948(4) 0.078(4) Uani 1 1 d .
H68A H -0.0578 0.4004 0.3892 0.117 Uiso 1 1 calc R
H68B H -0.0093 0.4663 0.3901 0.117 Uiso 1 1 calc R
H68C H 0.0090 0.4087 0.4242 0.117 Uiso 1 1 calc R
C69 C 0.0100(6) 0.4043(6) 0.3183(4) 0.086(4) Uani 1 1 d .
H69A H -0.0405 0.3899 0.3139 0.129 Uiso 1 1 calc R
H69B H 0.0382 0.3825 0.2975 0.129 Uiso 1 1 calc R
H69C H 0.0127 0.4526 0.3149 0.129 Uiso 1 1 calc R
C70 C 0.0740(5) 1.0566(5) 0.3371(4) 0.066(3) Uani 1 1 d .
C71 C -0.0876(5) 0.8537(6) 0.4016(3) 0.054(3) Uani 1 1 d .
C72 C -0.0819(5) 0.7623(5) 0.4580(3) 0.051(3) Uani 1 1 d .
C80 C 0.2410(6) 1.0333(7) 0.3645(5) 0.103(5) Uani 1 1 d .
C81 C 0.0394(5) 0.7613(5) 0.2705(3) 0.053(3) Uani 1 1 d .
C82 C -0.0443(5) 0.8436(5) 0.3135(3) 0.048(3) Uani 1 1 d .
C83 C 0.1089(5) 0.8631(5) 0.3120(3) 0.050(3) Uani 1 1 d .
C90 C 0.1254(8) 1.0408(6) 0.4335(4) 0.099(5) Uani 1 1 d .
C91 C 0.1926(6) 0.7214(6) 0.4495(3) 0.058(3) Uani 1 1 d .
C92 C 0.0819(6) 0.8196(6) 0.4606(3) 0.060(3) Uani 1 1 d .
C93 C 0.2006(5) 0.8324(5) 0.4005(3) 0.050(3) Uani 1 1 d .
C100 C 0.1936(6) 0.4066(5) 0.3270(3) 0.056(3) Uani 1 1 d .
C101 C 0.0465(5) 0.6703(5) 0.4829(3) 0.050(3) Uani 1 1 d .
C102 C -0.0411(6) 0.5890(5) 0.4310(3) 0.051(3) Uani 1 1 d .
C103 C 0.1107(5) 0.5679(5) 0.4438(3) 0.042(2) Uani 1 1 d .
C110 C 0.1887(6) 0.3810(5) 0.4243(3) 0.058(3) Uani 1 1 d .
C111 C -0.0883(5) 0.5818(6) 0.3364(3) 0.054(3) Uani 1 1 d .
C112 C -0.0963(5) 0.6874(5) 0.2896(3) 0.059(3) Uani 1 1 d .
C113 C -0.1228(5) 0.7116(6) 0.3741(3) 0.060(3) Uani 1 1 d .
C120 C 0.0420(5) 0.3845(6) 0.3645(4) 0.060(3) Uani 1 1 d .
C121 C 0.0898(5) 0.6213(5) 0.2969(3) 0.051(3) Uani 1 1 d .
C122 C 0.1976(5) 0.7216(5) 0.3245(3) 0.051(3) Uani 1 1 d .
C123 C 0.2048(5) 0.6066(5) 0.3702(3) 0.045(3) Uani 1 1 d .

loop_
_atom_site_aniso_label
_atom_site_aniso_U_11
_atom_site_aniso_U_22
_atom_site_aniso_U_33
_atom_site_aniso_U_23
_atom_site_aniso_U_13
_atom_site_aniso_U_12
Pt1 0.0395(2) 0.0321(2) 0.0446(2) 0.00014(19) 0.00137(17) -0.00008(17)
Pt2 0.0383(2) 0.0306(2) 0.0375(2) 0.00077(18) 0.00511(16) -0.00054(17)
Pt3 0.0357(2) 0.0286(2) 0.0489(2) -0.00051(18) 0.00074(17) 0.00070(17)
Pt4 0.0450(2) 0.0287(2) 0.0384(2) -0.00002(18) 0.00339(17) -0.00111(17)
Ru1 0.0386(4) 0.0392(5) 0.0465(5) -0.0037(4) 0.0109(4) 0.0050(4)
Ru2 0.0415(4) 0.0312(5) 0.0335(4) 0.0024(4) -0.0013(3) -0.0017(3)
Ru3 0.0394(4) 0.0339(5) 0.0360(4) -0.0038(4) -0.0033(3) 0.0005(4)
Ru4 0.0501(5) 0.0404(5) 0.0319(4) 0.0036(4) 0.0038(4) 0.0025(4)
Ru5 0.0307(4) 0.0327(5) 0.0374(4) 0.0002(4) 0.0035(3) -0.0008(3)
Ru6 0.0308(4) 0.0315(5) 0.0356(4) -0.0007(4) 0.0050(3) -0.0001(3)
Ru7 0.0397(4) 0.0355(5) 0.0486(5) -0.0071(4) 0.0086(4) 0.0039(4)
Ru8 0.0430(4) 0.0291(5) 0.0330(4) -0.0017(4) -0.0017(3) 0.0035(4)
Ru9 0.0373(4) 0.0309(5) 0.0333(4) -0.0011(4) -0.0015(3) -0.0021(3)
Ru10 0.0390(4) 0.0318(5) 0.0344(4) -0.0002(4) 0.0074(3) -0.0024(4)
Ru11 0.0365(4) 0.0335(5) 0.0495(5) -0.0074(4) -0.0052(4) 0.0007(4)
Ru12 0.0358(4) 0.0274(5) 0.0329(4) 0.0007(3) 0.0059(3) 0.0013(3)
P1 0.0511(16) 0.0287(16) 0.0551(17) 0.0014(13) -0.0013(13) -0.0003(12)
P2 0.0335(13) 0.0342(16) 0.0514(16) 0.0013(13) 0.0047(11) 0.0012(11)
P3 0.0416(16) 0.0298(17) 0.076(2) 0.0009(14) -0.0119(14) -0.0012(12)
P4 0.0578(17) 0.0284(16) 0.0425(16) 0.0002(12) 0.0081(13) -0.0003(12)
O11 0.123(7) 0.060(7) 0.119(8) -0.021(6) 0.057(6) 0.012(6)
O12 0.046(5) 0.129(9) 0.135(8) -0.047(6) 0.021(5) 0.002(5)
O21 0.193(9) 0.092(8) 0.036(5) -0.014(5) 0.012(5) -0.066(7)
O22 0.047(5) 0.096(8) 0.137(8) 0.050(6) -0.015(5) 0.012(5)
O23 0.123(7) 0.054(6) 0.057(5) -0.002(4) 0.037(5) -0.021(5)
O31 0.090(6) 0.082(7) 0.098(6) -0.019(5) -0.055(5) 0.026(5)
O32 0.097(6) 0.101(8) 0.055(5) -0.040(5) 0.012(4) 0.002(5)
O33 0.046(4) 0.053(6) 0.133(7) 0.022(5) -0.007(4) -0.012(4)
O41 0.126(7) 0.054(6) 0.066(6) 0.009(5) 0.016(5) -0.001(5)
O42 0.148(8) 0.093(8) 0.047(5) -0.003(5) -0.030(5) -0.002(6)
O43 0.103(6) 0.073(6) 0.062(5) 0.001(4) 0.051(5) 0.013(5)
O51 0.072(5) 0.066(6) 0.071(5) 0.009(4) 0.019(4) -0.025(4)
O52 0.050(5) 0.097(7) 0.087(6) 0.000(5) -0.029(4) 0.020(4)
O53 0.079(5) 0.062(6) 0.078(6) -0.031(5) -0.027(4) 0.020(4)
O61 0.070(5) 0.063(6) 0.107(6) -0.004(5) 0.042(5) -0.013(4)
O62 0.063(5) 0.086(7) 0.056(5) 0.005(4) -0.010(4) 0.032(4)
O63 0.113(6) 0.063(6) 0.052(5) -0.018(4) 0.047(4) -0.025(5)
O71 0.099(6) 0.055(6) 0.100(6) 0.012(5) 0.025(5) 0.036(5)
O72 0.121(7) 0.082(7) 0.093(7) 0.019(5) 0.073(6) 0.027(5)
O81 0.155(8) 0.058(6) 0.039(5) -0.015(4) -0.007(5) 0.024(5)
O82 0.068(5) 0.079(7) 0.085(6) -0.008(5) -0.024(4) 0.030(5)
O83 0.114(7) 0.054(6) 0.072(6) -0.001(4) 0.050(5) -0.011(5)
O91 0.088(6) 0.086(7) 0.112(7) 0.042(6) -0.047(5) 0.004(5)
O92 0.110(6) 0.098(8) 0.067(6) -0.047(5) 0.036(5) -0.022(5)
O93 0.033(4) 0.058(6) 0.128(7) 0.030(5) -0.003(4) -0.004(4)
O101 0.116(6) 0.064(6) 0.047(5) -0.010(4) 0.016(5) -0.019(5)
O102 0.078(6) 0.086(7) 0.094(6) -0.003(5) 0.032(5) -0.032(5)
O103 0.090(5) 0.052(5) 0.053(5) 0.007(4) -0.013(4) 0.021(4)
O111 0.078(6) 0.051(6) 0.137(8) -0.005(6) -0.019(5) -0.025(5)
O112 0.134(8) 0.076(7) 0.085(6) 0.006(5) -0.053(6) 0.022(5)
O113 0.044(4) 0.088(7) 0.132(7) -0.053(6) 0.011(5) -0.001(4)
O121 0.076(5) 0.082(7) 0.053(5) -0.027(5) -0.003(4) 0.019(4)
O122 0.079(6) 0.057(6) 0.103(6) 0.008(5) 0.044(5) -0.010(4)
O123 0.035(4) 0.062(6) 0.111(6) 0.027(5) 0.005(4) 0.006(4)
C1 0.039(5) 0.026(5) 0.027(5) 0.003(4) 0.002(4) -0.004(4)
C2 0.028(5) 0.022(5) 0.032(5) -0.006(4) -0.001(4) -0.004(4)
C10 0.077(8) 0.043(8) 0.102(10) 0.019(7) 0.014(7) -0.015(6)
C11 0.064(7) 0.052(8) 0.061(7) 0.003(6) 0.029(6) -0.003(6)
C12 0.055(7) 0.064(9) 0.071(8) -0.019(7) 0.008(6) -0.001(6)
C14 0.123(12) 0.085(12) 0.188(16) 0.008(11) 0.120(11) 0.004(9)
C15 0.059(9) 0.088(13) 0.244(19) 0.035(12) -0.042(10) -0.023(8)
C16 0.096(10) 0.057(10) 0.170(14) 0.044(10) 0.028(9) -0.003(8)
C17 0.102(10) 0.077(11) 0.094(10) 0.041(8) -0.005(8) 0.020(8)
C18 0.041(6) 0.048(8) 0.122(10) 0.013(7) -0.027(6) 0.004(5)
C19 0.066(8) 0.032(8) 0.191(14) 0.022(9) -0.010(8) 0.023(6)
C20 0.116(11) 0.042(9) 0.089(10) -0.017(7) 0.012(8) 0.016(8)
C21 0.084(8) 0.051(8) 0.040(7) 0.006(6) -0.007(6) -0.026(6)
C22 0.057(7) 0.041(8) 0.086(9) 0.015(6) -0.028(6) -0.005(6)
C23 0.054(6) 0.045(7) 0.048(7) 0.009(5) 0.002(5) -0.006(5)
C24 0.34(2) 0.072(12) 0.061(9) -0.033(8) -0.076(12) 0.081(13)
C25 0.153(13) 0.055(10) 0.102(11) -0.006(8) 0.005(9) 0.008(9)
C26 0.215(19) 0.122(16) 0.148(15) -0.032(12) 0.118(14) 0.017(14)
C27 0.071(9) 0.076(11) 0.172(15) -0.003(10) 0.052(9) -0.012(8)
C28 0.057(8) 0.054(10) 0.253(19) -0.025(11) -0.083(10) 0.007(6)
C29 0.050(8) 0.069(11) 0.32(2) 0.059(13) -0.004(10) -0.019(7)
C30 0.054(7) 0.056(9) 0.087(9) 0.011(7) -0.028(6) -0.004(6)
C31 0.054(7) 0.039(7) 0.063(7) -0.006(6) -0.003(5) -0.007(5)
C32 0.056(6) 0.047(8) 0.047(7) 0.001(6) -0.007(5) 0.003(5)
C33 0.044(6) 0.034(7) 0.051(6) -0.004(5) -0.013(5) 0.000(5)
C34 0.182(16) 0.098(14) 0.096(12) -0.010(10) -0.067(11) -0.001(11)
C35 0.090(9) 0.047(9) 0.117(11) 0.022(8) -0.024(8) 0.023(7)
C36 0.069(9) 0.057(10) 0.27(2) 0.055(12) -0.076(11) -0.028(7)
C37 0.177(14) 0.070(11) 0.071(9) -0.026(8) -0.047(9) -0.004(9)
C38 0.125(12) 0.088(13) 0.130(13) -0.050(10) 0.034(10) -0.011(10)
C39 0.215(17) 0.045(10) 0.148(14) -0.044(10) -0.022(12) -0.007(10)
C40 0.041(6) 0.041(7) 0.072(7) -0.006(6) 0.001(5) 0.008(5)
C41 0.070(7) 0.060(9) 0.029(6) 0.002(6) 0.018(5) 0.007(6)
C42 0.103(9) 0.044(8) 0.040(7) 0.003(6) -0.008(6) 0.005(6)
C43 0.069(7) 0.036(7) 0.051(7) -0.016(5) 0.011(6) 0.009(5)
C44 0.049(7) 0.050(8) 0.128(11) -0.008(8) 0.003(7) 0.015(6)
C45 0.058(7) 0.061(9) 0.086(9) -0.008(7) 0.023(6) -0.001(6)
C46 0.031(6) 0.056(8) 0.103(9) -0.010(7) -0.004(6) -0.002(5)
C47 0.151(12) 0.053(9) 0.053(7) 0.008(6) 0.031(7) 0.018(8)
C48 0.069(8) 0.088(11) 0.115(11) 0.022(8) 0.051(7) 0.008(7)
C49 0.157(12) 0.039(8) 0.075(9) -0.025(7) 0.033(8) 0.016(8)
C50 0.051(6) 0.031(6) 0.065(7) 0.009(5) 0.006(5) 0.002(5)
C51 0.038(6) 0.043(7) 0.059(7) -0.008(5) 0.004(5) -0.009(5)
C52 0.048(6) 0.037(7) 0.056(7) 0.003(5) -0.007(5) 0.005(5)
C53 0.047(6) 0.028(6) 0.044(6) -0.004(5) 0.002(5) 0.002(5)
C54 0.053(7) 0.042(7) 0.095(9) 0.009(6) 0.023(6) -0.005(5)
C55 0.073(7) 0.034(7) 0.102(9) 0.018(7) 0.037(7) -0.002(6)
C56 0.075(8) 0.061(9) 0.069(8) 0.024(7) 0.022(6) 0.010(6)
C57 0.066(7) 0.078(10) 0.066(8) -0.001(7) -0.001(6) 0.018(7)
C58 0.122(10) 0.036(8) 0.080(9) 0.016(7) -0.001(7) 0.025(7)
C59 0.118(10) 0.067(10) 0.062(8) 0.028(7) 0.011(7) 0.000(8)
C60 0.049(6) 0.044(7) 0.069(8) -0.012(6) 0.005(5) -0.007(5)
C61 0.047(6) 0.047(7) 0.065(7) -0.005(6) 0.023(5) 0.001(5)
C62 0.038(6) 0.048(7) 0.047(6) -0.008(5) 0.016(5) -0.004(5)
C63 0.050(6) 0.041(7) 0.049(6) -0.004(5) 0.012(5) -0.018(5)
C64 0.062(7) 0.074(9) 0.051(7) -0.018(6) -0.004(5) 0.001(6)
C65 0.092(9) 0.056(9) 0.100(10) -0.031(8) -0.010(7) 0.007(7)
C66 0.060(7) 0.059(9) 0.074(8) -0.010(6) -0.009(6) -0.001(6)
C67 0.091(9) 0.034(8) 0.141(12) -0.003(8) -0.012(8) -0.015(6)
C68 0.074(8) 0.065(10) 0.098(10) 0.004(8) 0.015(7) -0.010(7)
C69 0.086(9) 0.066(10) 0.098(10) -0.023(8) -0.037(7) -0.004(7)
C70 0.049(7) 0.030(7) 0.117(10) 0.001(7) -0.008(7) -0.001(5)
C71 0.062(7) 0.050(8) 0.051(7) 0.005(6) 0.013(5) 0.007(6)
C72 0.066(7) 0.032(7) 0.059(7) 0.000(5) 0.020(6) 0.005(5)
C80 0.055(8) 0.052(10) 0.202(17) 0.013(11) 0.006(9) -0.013(7)
C81 0.074(7) 0.045(7) 0.039(6) -0.004(5) 0.005(5) 0.018(6)
C82 0.052(6) 0.053(8) 0.040(6) 0.005(5) -0.001(5) 0.013(5)
C83 0.058(7) 0.029(6) 0.062(7) -0.003(5) 0.009(6) 0.002(5)
C90 0.138(13) 0.040(9) 0.108(11) -0.020(8) -0.044(10) 0.000(8)
C91 0.067(7) 0.052(8) 0.052(7) 0.009(6) -0.010(6) -0.009(6)
C92 0.074(8) 0.055(8) 0.055(7) -0.021(6) 0.027(6) -0.013(6)
C93 0.042(6) 0.047(7) 0.061(7) -0.005(6) 0.001(5) -0.002(5)
C100 0.088(8) 0.036(7) 0.047(7) 0.003(5) 0.016(6) 0.011(6)
C101 0.066(7) 0.038(7) 0.049(7) -0.004(5) 0.019(6) -0.005(5)
C102 0.064(7) 0.047(7) 0.045(6) -0.011(5) 0.022(5) -0.018(6)
C103 0.048(6) 0.035(6) 0.041(6) -0.008(5) -0.001(5) -0.002(5)
C110 0.078(8) 0.043(8) 0.052(7) 0.012(6) -0.008(6) 0.009(6)
C111 0.042(6) 0.045(8) 0.072(8) -0.012(6) -0.005(5) -0.001(5)
C112 0.071(7) 0.037(7) 0.064(7) -0.008(6) -0.024(6) 0.005(6)
C113 0.037(6) 0.059(8) 0.083(8) -0.012(6) -0.003(6) 0.005(6)
C120 0.058(7) 0.049(8) 0.071(8) -0.012(6) -0.001(6) -0.016(6)
C121 0.065(7) 0.042(7) 0.043(6) -0.006(5) -0.004(5) 0.008(5)
C122 0.058(7) 0.038(7) 0.061(7) -0.003(5) 0.027(5) 0.009(5)
C123 0.039(6) 0.040(7) 0.057(7) 0.007(5) 0.007(5) 0.002(5)

loop_
_atom_type_symbol
_atom_type_description
_atom_type_scat_dispersion_real
_atom_type_scat_dispersion_imag
_atom_type_scat_source
C C 0.0033 0.0016 'International Tables Vol C Tables 4.2.6.8 and 6.1.1.4'
H H 0.0000 0.0000 'International Tables Vol C Tables 4.2.6.8 and 6.1.1.4'
O O 0.0106 0.0060 'International Tables Vol C Tables 4.2.6.8 and 6.1.1.4'
Ru Ru -1.2594 0.8363 'International Tables Vol C Tables 4.2.6.8 and 6.1.1.4'
Pt Pt -1.7033 8.3905 'International Tables Vol C Tables 4.2.6.8 and 6.1.1.4'
P P 0.1023 0.0942 'International Tables Vol C Tables 4.2.6.8 and 6.1.1.4'

loop_
_geom_angle_atom_site_label_1
_geom_angle_atom_site_label_2
_geom_angle_atom_site_label_3
_geom_angle
C33 Pt1 C23 99.6(4)
C33 Pt1 P1 110.1(3)
C23 Pt1 P1 119.6(3)
C33 Pt1 Ru2 98.4(3)
C23 Pt1 Ru2 45.6(3)
P1 Pt1 Ru2 150.65(6)
C33 Pt1 Ru3 46.2(3)
C23 Pt1 Ru3 94.9(3)
P1 Pt1 Ru3 143.03(7)
Ru2 Pt1 Ru3 64.23(2)
C53 Pt2 C63 99.4(4)
C53 Pt2 P2 110.6(3)
C63 Pt2 P2 118.6(3)
C53 Pt2 Ru6 98.3(3)
C63 Pt2 Ru6 46.5(3)
P2 Pt2 Ru6 150.22(6)
C53 Pt2 Ru5 44.9(3)
C63 Pt2 Ru5 93.0(3)
P2 Pt2 Ru5 145.09(6)
Ru6 Pt2 Ru5 63.21(2)
C83 Pt3 C93 101.9(4)
C83 Pt3 P3 109.8(3)
C93 Pt3 P3 115.6(3)
C83 Pt3 Ru9 99.6(3)
C93 Pt3 Ru9 46.0(3)
P3 Pt3 Ru9 148.97(7)
C83 Pt3 Ru8 46.0(3)
C93 Pt3 Ru8 95.3(3)
P3 Pt3 Ru8 145.85(7)
Ru9 Pt3 Ru8 64.22(2)
C103 Pt4 C123 98.1(4)
C103 Pt4 P4 113.1(3)
C123 Pt4 P4 118.0(3)
C103 Pt4 Ru12 97.9(3)
C123 Pt4 Ru12 46.5(3)
P4 Pt4 Ru12 148.08(6)
C103 Pt4 Ru10 45.0(3)
C123 Pt4 Ru10 93.0(3)
P4 Pt4 Ru10 146.40(6)
Ru12 Pt4 Ru10 63.51(2)
C12 Ru1 C11 85.6(5)
C12 Ru1 C43 93.1(5)
C11 Ru1 C43 97.9(4)
C12 Ru1 C1 133.2(4)
C11 Ru1 C1 138.9(4)
C43 Ru1 C1 93.5(3)
C12 Ru1 Ru4 126.0(4)
C11 Ru1 Ru4 127.4(3)
C43 Ru1 Ru4 47.1(3)
C1 Ru1 Ru4 46.7(2)
C12 Ru1 Ru5 87.7(3)
C11 Ru1 Ru5 170.1(3)
C43 Ru1 Ru5 89.7(3)
C1 Ru1 Ru5 46.1(2)
Ru4 Ru1 Ru5 62.54(3)
C12 Ru1 Ru2 112.2(3)
C11 Ru1 Ru2 117.3(3)
C43 Ru1 Ru2 137.1(3)
C1 Ru1 Ru2 43.8(2)
Ru4 Ru1 Ru2 90.57(3)
Ru5 Ru1 Ru2 58.93(3)
C12 Ru1 Ru3 172.0(3)
C11 Ru1 Ru3 95.7(3)
C43 Ru1 Ru3 94.5(3)
C1 Ru1 Ru3 43.9(2)
Ru4 Ru1 Ru3 58.95(3)
Ru5 Ru1 Ru3 89.99(3)
Ru2 Ru1 Ru3 60.22(2)
C22 Ru2 C21 93.1(5)
C22 Ru2 C23 99.6(4)
C21 Ru2 C23 88.8(4)
C22 Ru2 C1 114.5(4)
C21 Ru2 C1 118.1(4)
C23 Ru2 C1 133.6(3)
C22 Ru2 Pt1 86.0(3)
C21 Ru2 Pt1 136.8(3)
C23 Ru2 Pt1 49.2(3)
C1 Ru2 Pt1 101.1(2)
C22 Ru2 Ru5 95.6(3)
C21 Ru2 Ru5 78.8(3)
C23 Ru2 Ru5 160.9(3)
C1 Ru2 Ru5 46.1(2)
Pt1 Ru2 Ru5 144.29(3)
C22 Ru2 Ru6 156.0(3)
C21 Ru2 Ru6 90.3(3)
C23 Ru2 Ru6 104.2(3)
C1 Ru2 Ru6 44.4(2)
Pt1 Ru2 Ru6 107.41(3)
Ru5 Ru2 Ru6 61.85(2)
C22 Ru2 Ru1 70.8(3)
C21 Ru2 Ru1 131.7(3)
C23 Ru2 Ru1 137.7(3)
C1 Ru2 Ru1 44.9(2)
Pt1 Ru2 Ru1 88.55(3)
Ru5 Ru2 Ru1 58.93(3)
Ru6 Ru2 Ru1 89.31(3)
C22 Ru2 Ru3 118.0(3)
C21 Ru2 Ru3 148.0(3)
C23 Ru2 Ru3 93.1(3)
C1 Ru2 Ru3 43.8(2)
Pt1 Ru2 Ru3 58.80(2)
Ru5 Ru2 Ru3 89.93(3)
Ru6 Ru2 Ru3 58.22(2)
Ru1 Ru2 Ru3 60.13(2)
C32 Ru3 C31 90.6(4)
C32 Ru3 C33 93.3(4)
C31 Ru3 C33 86.0(4)
C32 Ru3 C1 120.9(4)
C31 Ru3 C1 121.4(4)
C33 Ru3 C1 133.0(3)
C32 Ru3 Pt1 91.7(3)
C31 Ru3 Pt1 130.7(3)
C33 Ru3 Pt1 44.7(2)
C1 Ru3 Pt1 98.9(2)
C32 Ru3 Ru6 157.7(3)
C31 Ru3 Ru6 86.8(3)
C33 Ru3 Ru6 108.6(3)
C1 Ru3 Ru6 45.1(2)
Pt1 Ru3 Ru6 106.75(3)
C32 Ru3 Ru4 95.5(3)
C31 Ru3 Ru4 86.6(3)
C33 Ru3 Ru4 168.6(3)
C1 Ru3 Ru4 46.2(2)
Pt1 Ru3 Ru4 141.96(3)
Ru6 Ru3 Ru4 62.29(3)
C32 Ru3 Ru1 78.6(3)
C31 Ru3 Ru1 141.2(3)
C33 Ru3 Ru1 131.3(2)
C1 Ru3 Ru1 44.6(2)
Pt1 Ru3 Ru1 87.22(3)
Ru6 Ru3 Ru1 89.64(3)
Ru4 Ru3 Ru1 57.99(3)
C32 Ru3 Ru2 126.4(3)
C31 Ru3 Ru2 143.0(3)
C33 Ru3 Ru2 91.0(2)
C1 Ru3 Ru2 43.5(2)
Pt1 Ru3 Ru2 56.96(2)
Ru6 Ru3 Ru2 59.27(2)
Ru4 Ru3 Ru2 89.66(3)
Ru1 Ru3 Ru2 59.65(2)
C42 Ru4 C41 88.3(4)
C42 Ru4 C1 131.3(4)
C41 Ru4 C1 139.4(4)
C42 Ru4 C43 88.4(4)
C41 Ru4 C43 96.4(4)
C1 Ru4 C43 93.8(4)
C42 Ru4 Ru1 114.0(3)
C41 Ru4 Ru1 132.5(3)
C1 Ru4 Ru1 47.4(2)
C43 Ru4 Ru1 46.6(3)
C42 Ru4 Ru3 85.3(3)
C41 Ru4 Ru3 164.3(3)
C1 Ru4 Ru3 46.2(2)
C43 Ru4 Ru3 97.6(3)
Ru1 Ru4 Ru3 63.06(3)
C42 Ru4 Ru6 121.3(3)
C41 Ru4 Ru6 113.7(3)
C1 Ru4 Ru6 43.1(2)
C43 Ru4 Ru6 136.6(3)
Ru1 Ru4 Ru6 90.50(3)
Ru3 Ru4 Ru6 58.76(3)
C42 Ru4 Ru5 173.3(3)
C41 Ru4 Ru5 97.1(3)
C1 Ru4 Ru5 44.3(2)
C43 Ru4 Ru5 87.0(3)
Ru1 Ru4 Ru5 59.36(3)
Ru3 Ru4 Ru5 90.51(3)
Ru6 Ru4 Ru5 60.01(2)
C51 Ru5 C52 88.9(4)
C51 Ru5 C53 92.0(4)
C52 Ru5 C53 84.7(4)
C51 Ru5 C1 120.5(3)
C52 Ru5 C1 124.5(4)
C53 Ru5 C1 133.6(3)
C51 Ru5 Ru1 94.6(3)
C52 Ru5 Ru1 89.0(3)
C53 Ru5 Ru1 170.8(3)
C1 Ru5 Ru1 46.7(2)
C51 Ru5 Ru2 156.6(3)
C52 Ru5 Ru2 88.4(3)
C53 Ru5 Ru2 110.9(3)
C1 Ru5 Ru2 45.6(2)
Ru1 Ru5 Ru2 62.15(3)
C51 Ru5 Pt2 93.5(3)
C52 Ru5 Pt2 128.2(3)
C53 Ru5 Pt2 43.5(2)
C1 Ru5 Pt2 98.2(2)
Ru1 Ru5 Pt2 142.04(3)
Ru2 Ru5 Pt2 106.36(3)
C51 Ru5 Ru6 127.4(3)
C52 Ru5 Ru6 143.7(3)
C53 Ru5 Ru6 91.4(2)
C1 Ru5 Ru6 43.0(2)
Ru1 Ru5 Ru6 89.72(3)
Ru2 Ru5 Ru6 59.36(2)
Pt2 Ru5 Ru6 56.65(2)
C51 Ru5 Ru4 78.5(3)
C52 Ru5 Ru4 143.0(3)
C53 Ru5 Ru4 129.8(3)
C1 Ru5 Ru4 44.3(2)
Ru1 Ru5 Ru4 58.09(3)
Ru2 Ru5 Ru4 89.88(3)
Pt2 Ru5 Ru4 87.51(2)
Ru6 Ru5 Ru4 59.94(2)
C61 Ru6 C62 97.4(4)
C61 Ru6 C63 87.5(4)
C62 Ru6 C63 101.3(4)
C61 Ru6 C1 119.0(4)
C62 Ru6 C1 111.8(3)
C63 Ru6 C1 132.7(3)
C61 Ru6 Pt2 134.4(3)
C62 Ru6 Pt2 82.0(3)
C63 Ru6 Pt2 48.8(3)
C1 Ru6 Pt2 102.8(2)
C61 Ru6 Ru3 79.6(3)
C62 Ru6 Ru3 96.1(3)
C63 Ru6 Ru3 159.5(3)
C1 Ru6 Ru3 46.3(2)
Pt2 Ru6 Ru3 145.99(3)
C61 Ru6 Ru2 90.3(3)
C62 Ru6 Ru2 155.6(3)
C63 Ru6 Ru2 102.1(3)
C1 Ru6 Ru2 45.3(2)
Pt2 Ru6 Ru2 108.77(3)
Ru3 Ru6 Ru2 62.52(3)
C61 Ru6 Ru4 132.7(3)
C62 Ru6 Ru4 68.2(3)
C63 Ru6 Ru4 138.4(3)
C1 Ru6 Ru4 44.3(2)
Pt2 Ru6 Ru4 89.57(3)
Ru3 Ru6 Ru4 58.95(3)
Ru2 Ru6 Ru4 89.62(3)
C61 Ru6 Ru5 148.3(3)
C62 Ru6 Ru5 113.6(3)
C63 Ru6 Ru5 92.1(2)
C1 Ru6 Ru5 44.3(2)
Pt2 Ru6 Ru5 60.13(2)
Ru3 Ru6 Ru5 90.65(3)
Ru2 Ru6 Ru5 58.79(2)
Ru4 Ru6 Ru5 60.05(2)
C72 Ru7 C71 85.2(4)
C72 Ru7 C113 93.8(4)
C71 Ru7 C113 99.0(4)
C72 Ru7 C2 135.5(4)
C71 Ru7 C2 137.0(4)
C113 Ru7 C2 92.4(3)
C72 Ru7 Ru11 126.9(3)
C71 Ru7 Ru11 126.5(3)
C113 Ru7 Ru11 45.7(3)
C2 Ru7 Ru11 46.9(2)
C72 Ru7 Ru10 90.4(3)
C71 Ru7 Ru10 171.3(3)
C113 Ru7 Ru10 88.8(3)
C2 Ru7 Ru10 45.7(2)
Ru11 Ru7 Ru10 61.98(3)
C72 Ru7 Ru9 113.4(3)
C71 Ru7 Ru9 116.2(3)
C113 Ru7 Ru9 136.3(3)
C2 Ru7 Ru9 44.2(2)
Ru11 Ru7 Ru9 91.06(3)
Ru10 Ru7 Ru9 58.98(2)
C72 Ru7 Ru8 172.7(3)
C71 Ru7 Ru8 93.8(3)
C113 Ru7 Ru8 93.4(3)
C2 Ru7 Ru8 43.9(2)
Ru11 Ru7 Ru8 59.11(3)
Ru10 Ru7 Ru8 89.64(3)
Ru9 Ru7 Ru8 60.73(2)
C82 Ru8 C81 90.3(4)
C82 Ru8 C83 92.0(4)
C81 Ru8 C83 84.8(4)
C82 Ru8 C2 122.4(4)
C81 Ru8 C2 120.5(4)
C83 Ru8 C2 134.2(3)
C82 Ru8 Pt3 93.7(3)
C81 Ru8 Pt3 129.8(3)
C83 Ru8 Pt3 45.0(3)
C2 Ru8 Pt3 98.9(2)
C82 Ru8 Ru12 159.0(3)
C81 Ru8 Ru12 85.4(3)
C83 Ru8 Ru12 108.0(3)
C2 Ru8 Ru12 45.8(2)
Pt3 Ru8 Ru12 104.79(3)
C82 Ru8 Ru11 95.4(3)
C81 Ru8 Ru11 86.6(3)
C83 Ru8 Ru11 168.7(3)
C2 Ru8 Ru11 46.4(2)
Pt3 Ru8 Ru11 142.38(3)
Ru12 Ru8 Ru11 63.89(3)
C82 Ru8 Ru7 80.6(3)
C81 Ru8 Ru7 142.2(3)
C83 Ru8 Ru7 131.7(3)
C2 Ru8 Ru7 44.5(2)
Pt3 Ru8 Ru7 87.61(3)
Ru12 Ru8 Ru7 90.30(3)
Ru11 Ru8 Ru7 58.24(3)
C82 Ru8 Ru9 128.5(3)
C81 Ru8 Ru9 141.2(3)
C83 Ru8 Ru9 92.5(3)
C2 Ru8 Ru9 43.2(2)
Pt3 Ru8 Ru9 56.91(2)
Ru12 Ru8 Ru9 58.67(2)
Ru11 Ru8 Ru9 89.59(3)
Ru7 Ru8 Ru9 59.15(2)
C91 Ru9 C92 96.4(5)
C91 Ru9 C93 87.1(4)
C92 Ru9 C93 99.3(4)
C91 Ru9 C2 120.5(4)
C92 Ru9 C2 113.5(4)
C93 Ru9 C2 132.4(3)
C91 Ru9 Pt3 133.6(3)
C92 Ru9 Pt3 83.8(3)
C93 Ru9 Pt3 47.6(3)
C2 Ru9 Pt3 101.1(2)
C91 Ru9 Ru12 91.0(3)
C92 Ru9 Ru12 157.6(3)
C93 Ru9 Ru12 102.2(3)
C2 Ru9 Ru12 45.7(2)
Pt3 Ru9 Ru12 106.22(3)
C91 Ru9 Ru10 81.0(3)
C92 Ru9 Ru10 98.0(3)
C93 Ru9 Ru10 160.0(3)
C2 Ru9 Ru10 46.2(2)
Pt3 Ru9 Ru10 145.16(3)
Ru12 Ru9 Ru10 62.25(3)
C91 Ru9 Ru7 134.1(3)
C92 Ru9 Ru7 69.0(3)
C93 Ru9 Ru7 136.9(3)
C2 Ru9 Ru7 45.1(2)
Pt3 Ru9 Ru7 89.34(3)
Ru12 Ru9 Ru7 90.77(3)
Ru10 Ru9 Ru7 59.78(3)
C91 Ru9 Ru8 148.6(3)
C92 Ru9 Ru8 114.7(3)
C93 Ru9 Ru8 92.1(3)
C2 Ru9 Ru8 43.5(2)
Pt3 Ru9 Ru8 58.87(2)
Ru12 Ru9 Ru8 58.46(2)
Ru10 Ru9 Ru8 89.75(3)
Ru7 Ru9 Ru8 60.12(2)
C101 Ru10 C102 91.9(4)
C101 Ru10 C103 86.6(4)
C102 Ru10 C103 90.7(4)
C101 Ru10 C2 120.7(4)
C102 Ru10 C2 121.9(4)
C103 Ru10 C2 133.5(3)
C101 Ru10 Ru9 84.1(3)
C102 Ru10 Ru9 157.3(3)
C103 Ru10 Ru9 111.3(3)
C2 Ru10 Ru9 45.5(2)
C101 Ru10 Pt4 129.9(3)
C102 Ru10 Pt4 93.2(3)
C103 Ru10 Pt4 43.6(3)
C2 Ru10 Pt4 97.9(2)
Ru9 Ru10 Pt4 106.50(3)
C101 Ru10 Ru7 87.4(3)
C102 Ru10 Ru7 96.3(3)
C103 Ru10 Ru7 170.9(2)
C2 Ru10 Ru7 45.9(2)
Ru9 Ru10 Ru7 61.25(3)
Pt4 Ru10 Ru7 141.20(3)
C101 Ru10 Ru11 142.7(3)
C102 Ru10 Ru11 79.5(3)
C103 Ru10 Ru11 129.4(3)
C2 Ru10 Ru11 44.7(2)
Ru9 Ru10 Ru11 90.12(3)
Pt4 Ru10 Ru11 87.11(3)
Ru7 Ru10 Ru11 58.09(3)
C101 Ru10 Ru12 138.6(3)
C102 Ru10 Ru12 129.4(3)
C103 Ru10 Ru12 90.4(3)
C2 Ru10 Ru12 43.7(2)
Ru9 Ru10 Ru12 58.77(2)
Pt4 Ru10 Ru12 56.24(2)
Ru7 Ru10 Ru12 89.63(3)
Ru11 Ru10 Ru12 61.57(2)
C112 Ru11 C111 86.4(4)
C112 Ru11 C113 90.9(4)
C111 Ru11 C113 96.0(4)
C112 Ru11 C2 132.4(4)
C111 Ru11 C2 140.1(4)
C113 Ru11 C2 92.8(4)
C112 Ru11 Ru7 116.7(3)
C111 Ru11 Ru7 131.7(3)
C113 Ru11 Ru7 46.1(3)
C2 Ru11 Ru7 47.0(2)
C112 Ru11 Ru8 86.6(3)
C111 Ru11 Ru8 165.6(3)
C113 Ru11 Ru8 96.7(3)
C2 Ru11 Ru8 45.9(2)
Ru7 Ru11 Ru8 62.65(3)
C112 Ru11 Ru10 176.4(3)
C111 Ru11 Ru10 96.9(3)
C113 Ru11 Ru10 87.4(3)
C2 Ru11 Ru10 44.6(2)
Ru7 Ru11 Ru10 59.92(3)
Ru8 Ru11 Ru10 90.46(3)
C112 Ru11 Ru12 120.3(3)
C111 Ru11 Ru12 115.9(3)
C113 Ru11 Ru12 135.1(3)
C2 Ru11 Ru12 42.4(2)
Ru7 Ru11 Ru12 89.41(3)
Ru8 Ru11 Ru12 57.92(2)
Ru10 Ru11 Ru12 59.41(2)
C121 Ru12 C122 97.3(4)
C121 Ru12 C123 98.9(4)
C122 Ru12 C123 86.2(4)
C121 Ru12 C2 114.1(3)
C122 Ru12 C2 119.0(4)
C123 Ru12 C2 133.5(3)
C121 Ru12 Pt4 82.1(3)
C122 Ru12 Pt4 134.0(3)
C123 Ru12 Pt4 49.1(3)
C2 Ru12 Pt4 102.4(2)
C121 Ru12 Ru8 95.8(3)
C122 Ru12 Ru8 81.6(3)
C123 Ru12 Ru8 162.0(3)
C2 Ru12 Ru8 46.1(2)
Pt4 Ru12 Ru8 144.37(3)
C121 Ru12 Ru9 157.2(3)
C122 Ru12 Ru9 87.9(3)
C123 Ru12 Ru9 103.6(3)
C2 Ru12 Ru9 45.6(2)
Pt4 Ru12 Ru9 110.08(3)
Ru8 Ru12 Ru9 62.87(2)
C121 Ru12 Ru10 116.9(3)
C122 Ru12 Ru10 145.5(3)
C123 Ru12 Ru10 92.2(3)
C2 Ru12 Ru10 44.3(2)
Pt4 Ru12 Ru10 60.25(2)
Ru8 Ru12 Ru10 90.38(3)
Ru9 Ru12 Ru10 58.98(2)
C121 Ru12 Ru11 72.1(3)
C122 Ru12 Ru11 136.0(3)
C123 Ru12 Ru11 136.9(3)
C2 Ru12 Ru11 43.1(2)
Pt4 Ru12 Ru11 87.87(3)
Ru8 Ru12 Ru11 58.19(2)
Ru9 Ru12 Ru11 88.75(3)
Ru10 Ru12 Ru11 59.03(2)
C20 P1 C10 108.9(6)
C20 P1 C30 110.5(6)
C10 P1 C30 107.4(5)
C20 P1 Pt1 108.1(4)
C10 P1 Pt1 114.4(4)
C30 P1 Pt1 107.6(4)
C40 P2 C50 110.1(4)
C40 P2 C60 108.7(4)
C50 P2 C60 109.5(4)
C40 P2 Pt2 108.6(3)
C50 P2 Pt2 105.7(3)
C60 P2 Pt2 114.2(3)
C70 P3 C80 109.3(6)
C70 P3 C90 107.2(6)
C80 P3 C90 110.1(7)
C70 P3 Pt3 109.1(3)
C80 P3 Pt3 113.7(4)
C90 P3 Pt3 107.3(4)
C100 P4 C120 109.5(5)
C100 P4 C110 107.4(5)
C120 P4 C110 109.0(5)
C100 P4 Pt4 110.6(3)
C120 P4 Pt4 106.1(4)
C110 P4 Pt4 114.1(4)
Ru6 C1 Ru2 90.3(3)
Ru6 C1 Ru3 88.6(3)
Ru2 C1 Ru3 92.7(3)
Ru6 C1 Ru4 92.6(3)
Ru2 C1 Ru4 177.1(5)
Ru3 C1 Ru4 87.6(3)
Ru6 C1 Ru5 92.6(3)
Ru2 C1 Ru5 88.3(3)
Ru3 C1 Ru5 178.4(4)
Ru4 C1 Ru5 91.4(3)
Ru6 C1 Ru1 178.4(4)
Ru2 C1 Ru1 91.3(3)
Ru3 C1 Ru1 91.5(3)
Ru4 C1 Ru1 85.8(3)
Ru5 C1 Ru1 87.2(3)
Ru9 C2 Ru12 88.7(3)
Ru9 C2 Ru8 93.2(3)
Ru12 C2 Ru8 88.2(3)
Ru9 C2 Ru10 88.3(3)
Ru12 C2 Ru10 92.0(3)
Ru8 C2 Ru10 178.5(4)
Ru9 C2 Ru11 176.7(4)
Ru12 C2 Ru11 94.4(3)
Ru8 C2 Ru11 87.7(3)
Ru10 C2 Ru11 90.7(3)
Ru9 C2 Ru7 90.7(3)
Ru12 C2 Ru7 179.3(5)
Ru8 C2 Ru7 91.6(3)
Ru10 C2 Ru7 88.3(3)
Ru11 C2 Ru7 86.2(3)
C16 C10 C14 110.5(11)
C16 C10 C15 105.5(10)
C14 C10 C15 104.7(11)
C16 C10 P1 115.7(8)
C14 C10 P1 109.7(8)
C15 C10 P1 110.2(9)
O11 C11 Ru1 176.1(11)
O12 C12 Ru1 179.1(11)
C24 C20 C26 108.0(13)
C24 C20 C25 110.0(11)
C26 C20 C25 105.1(11)
C24 C20 P1 110.6(9)
C26 C20 P1 107.4(9)
C25 C20 P1 115.4(9)
O21 C21 Ru2 176.8(10)
O22 C22 Ru2 172.3(11)
O23 C23 Ru2 149.8(9)
O23 C23 Pt1 125.0(8)
Ru2 C23 Pt1 85.2(4)
C36 C30 C35 108.5(10)
C36 C30 C34 106.2(11)
C35 C30 C34 107.8(10)
C36 C30 P1 107.5(8)
C35 C30 P1 117.6(8)
C34 C30 P1 108.8(8)
O31 C31 Ru3 176.0(10)
O32 C32 Ru3 174.2(9)
O33 C33 Pt1 128.9(8)
O33 C33 Ru3 141.6(7)
Pt1 C33 Ru3 89.1(4)
C46 C40 C45 106.7(9)
C46 C40 C44 109.0(8)
C45 C40 C44 108.5(8)
C46 C40 P2 108.8(6)
C45 C40 P2 109.1(7)
C44 C40 P2 114.6(7)
O41 C41 Ru4 178.8(11)
O42 C42 Ru4 176.9(11)
O43 C43 Ru1 137.6(8)
O43 C43 Ru4 136.0(9)
Ru1 C43 Ru4 86.4(4)
C54 C50 C55 109.5(8)
C54 C50 C56 105.7(8)
C55 C50 C56 107.5(8)
C54 C50 P2 109.4(7)
C55 C50 P2 115.5(7)
C56 C50 P2 108.8(6)
O51 C51 Ru5 173.2(9)
O52 C52 Ru5 176.0(9)
O53 C53 Pt2 129.1(7)
O53 C53 Ru5 139.3(7)
Pt2 C53 Ru5 91.6(4)
C65 C60 C66 106.4(8)
C65 C60 C64 109.6(9)
C66 C60 C64 106.9(8)
C65 C60 P2 114.7(7)
C66 C60 P2 110.5(7)
C64 C60 P2 108.5(7)
O61 C61 Ru6 175.4(9)
O62 C62 Ru6 169.8(8)
O63 C63 Ru6 149.4(8)
O63 C63 Pt2 125.9(8)
Ru6 C63 Pt2 84.7(4)
C19 C70 C18 109.5(9)
C19 C70 C17 109.3(10)
C18 C70 C17 106.9(10)
C19 C70 P3 114.5(8)
C18 C70 P3 107.8(7)
C17 C70 P3 108.5(7)
O71 C71 Ru7 177.8(9)
O72 C72 Ru7 179.4(10)
C29 C80 C27 108.6(13)
C29 C80 C28 109.6(11)
C27 C80 C28 109.0(11)
C29 C80 P3 114.1(9)
C27 C80 P3 107.4(9)
C28 C80 P3 108.1(10)
O81 C81 Ru8 175.9(10)
O82 C82 Ru8 173.4(9)
O83 C83 Pt3 129.6(8)
O83 C83 Ru8 141.2(8)
Pt3 C83 Ru8 89.0(4)
C39 C90 C38 113.2(11)
C39 C90 C37 105.0(10)
C38 C90 C37 108.4(12)
C39 C90 P3 115.7(11)
C38 C90 P3 108.2(8)
C37 C90 P3 105.7(9)
O91 C91 Ru9 175.3(10)
O92 C92 Ru9 170.8(10)
O93 C93 Ru9 146.7(8)
O93 C93 Pt3 126.8(8)
Ru9 C93 Pt3 86.3(4)
C47 C100 C49 108.8(9)
C47 C100 C48 104.9(9)
C49 C100 C48 108.7(9)
C47 C100 P4 108.7(7)
C49 C100 P4 114.6(7)
C48 C100 P4 110.7(7)
O101 C101 Ru10 178.4(10)
O102 C102 Ru10 174.0(9)
O103 C103 Pt4 129.6(8)
O103 C103 Ru10 138.7(7)
Pt4 C103 Ru10 91.4(4)
C58 C110 C57 108.7(9)
C58 C110 C59 110.2(9)
C57 C110 C59 105.4(9)
C58 C110 P4 116.2(8)
C57 C110 P4 108.2(7)
C59 C110 P4 107.6(7)
O111 C111 Ru11 176.6(10)
O112 C112 Ru11 177.0(10)
O113 C113 Ru11 135.1(8)
O113 C113 Ru7 136.6(8)
Ru11 C113 Ru7 88.2(4)
C68 C120 C67 108.6(9)
C68 C120 C69 105.4(9)
C67 C120 C69 109.2(9)
C68 C120 P4 108.2(7)
C67 C120 P4 116.4(8)
C69 C120 P4 108.5(7)
O121 C121 Ru12 171.9(9)
O122 C122 Ru12 176.9(10)
O123 C123 Ru12 149.9(8)
O123 C123 Pt4 125.6(8)
Ru12 C123 Pt4 84.5(3)

loop_
_geom_bond_atom_site_label_1
_geom_bond_atom_site_label_2
_geom_bond_distance
Pt1 C33 1.989(8)
Pt1 C23 2.106(10)
Pt1 P1 2.340(3)
Pt1 Ru2 2.7726(9)
Pt1 Ru3 2.8291(8)
Pt2 C53 1.979(9)
Pt2 C63 2.092(9)
Pt2 P2 2.355(3)
Pt2 Ru6 2.7674(8)
Pt2 Ru5 2.8727(8)
Pt3 C83 2.005(10)
Pt3 C93 2.053(10)
Pt3 P3 2.335(3)
Pt3 Ru9 2.7723(8)
Pt3 Ru8 2.8326(8)
Pt4 C103 1.980(9)
Pt4 C123 2.087(9)
Pt4 P4 2.347(3)
Pt4 Ru12 2.7494(8)
Pt4 Ru10 2.8715(8)
Ru1 C12 1.852(11)
Ru1 C11 1.907(12)
Ru1 C43 2.060(11)
Ru1 C1 2.090(8)
Ru1 Ru4 2.8305(11)
Ru1 Ru5 2.8688(11)
Ru1 Ru2 2.9614(10)
Ru1 Ru3 2.9757(10)
Ru2 C22 1.876(10)
Ru2 C21 1.888(11)
Ru2 C23 1.987(10)
Ru2 C1 2.051(8)
Ru2 Ru5 2.8688(11)
Ru2 Ru6 2.8859(10)
Ru2 Ru3 2.9785(10)
Ru3 C32 1.893(11)
Ru3 C31 1.916(10)
Ru3 C33 2.042(10)
Ru3 C1 2.065(8)
Ru3 Ru6 2.8540(11)
Ru3 Ru4 2.8597(11)
Ru4 C42 1.858(11)
Ru4 C41 1.867(12)
Ru4 C1 2.067(8)
Ru4 C43 2.076(10)
Ru4 Ru6 2.9554(10)
Ru4 Ru5 2.9587(10)
Ru5 C51 1.871(10)
Ru5 C52 1.891(9)
Ru5 C53 2.028(9)
Ru5 C1 2.068(8)
Ru5 Ru6 2.9573(9)
Ru6 C61 1.880(10)
Ru6 C62 1.912(10)
Ru6 C63 2.016(10)
Ru6 C1 2.021(8)
Ru7 C72 1.831(10)
Ru7 C71 1.875(11)
Ru7 C113 2.043(10)
Ru7 C2 2.077(8)
Ru7 Ru11 2.8352(11)
Ru7 Ru10 2.8901(11)
Ru7 Ru9 2.9324(10)
Ru7 Ru8 2.9618(10)
Ru8 C82 1.877(10)
Ru8 C81 1.880(10)
Ru8 C83 2.037(10)
Ru8 C2 2.056(8)
Ru8 Ru12 2.8535(10)
Ru8 Ru11 2.8617(11)
Ru8 Ru9 2.9795(10)
Ru9 C91 1.882(11)
Ru9 C92 1.921(10)
Ru9 C93 1.999(10)
Ru9 C2 2.044(7)
Ru9 Ru12 2.8598(10)
Ru9 Ru10 2.8663(10)
Ru10 C101 1.866(10)
Ru10 C102 1.881(10)
Ru10 C103 2.031(9)
Ru10 C2 2.070(8)
Ru10 Ru11 2.9484(10)
Ru10 Ru12 2.9601(10)
Ru11 C112 1.832(10)
Ru11 C111 1.874(11)
Ru11 C113 2.030(10)
Ru11 C2 2.074(7)
Ru11 Ru12 3.0239(10)
Ru12 C121 1.906(10)
Ru12 C122 1.907(11)
Ru12 C123 2.003(9)
Ru12 C2 2.046(8)
P1 C20 1.895(12)
P1 C10 1.902(11)
P1 C30 1.916(10)
P2 C40 1.903(9)
P2 C50 1.912(10)
P2 C60 1.914(10)
P3 C70 1.909(11)
P3 C80 1.912(12)
P3 C90 1.916(14)
P4 C100 1.905(10)
P4 C120 1.912(10)
P4 C110 1.915(10)
O11 C11 1.125(12)
O12 C12 1.142(10)
O21 C21 1.140(11)
O22 C22 1.164(10)
O23 C23 1.164(10)
O31 C31 1.119(10)
O32 C32 1.128(11)
O33 C33 1.172(9)
O41 C41 1.134(12)
O42 C42 1.136(10)
O43 C43 1.158(10)
O51 C51 1.150(10)
O52 C52 1.131(9)
O53 C53 1.174(9)
O61 C61 1.152(10)
O62 C62 1.149(10)
O63 C63 1.157(10)
O71 C71 1.144(11)
O72 C72 1.156(10)
O81 C81 1.141(10)
O82 C82 1.145(10)
O83 C83 1.171(10)
O91 C91 1.148(10)
O92 C92 1.136(10)
O93 C93 1.172(9)
O101 C101 1.145(10)
O102 C102 1.136(10)
O103 C103 1.176(9)
O111 C111 1.141(11)
O112 C112 1.168(10)
O113 C113 1.179(10)
O121 C121 1.137(10)
O122 C122 1.136(10)
O123 C123 1.162(9)
C10 C16 1.534(14)
C10 C14 1.534(16)
C10 C15 1.570(15)
C17 C70 1.563(15)
C18 C70 1.531(12)
C19 C70 1.513(13)
C20 C24 1.491(15)
C20 C26 1.506(17)
C20 C25 1.545(15)
C27 C80 1.566(17)
C28 C80 1.592(17)
C29 C80 1.533(16)
C30 C36 1.513(14)
C30 C35 1.518(14)
C30 C34 1.527(16)
C37 C90 1.594(15)
C38 C90 1.566(16)
C39 C90 1.549(15)
C40 C46 1.521(12)
C40 C45 1.531(13)
C40 C44 1.553(13)
C47 C100 1.537(13)
C48 C100 1.568(13)
C49 C100 1.548(13)
C50 C54 1.502(12)
C50 C55 1.534(13)
C50 C56 1.541(12)
C57 C110 1.548(13)
C58 C110 1.527(13)
C59 C110 1.559(13)
C60 C65 1.531(13)
C60 C66 1.534(12)
C60 C64 1.534(13)
C67 C120 1.537(14)
C68 C120 1.526(13)
C69 C120 1.554(13)
